data_7012919
loop_
_publ_author_name
'Grundy, Joanna'
'Coles, Martyn P.'
'Hitchcock, Peter B.'

_publ_section_title
;
 Synthesis and coordination chemistry of neutral
 phospha(iii)guanidines. Formation of
 1-aza-3-phospha-4-metallacyclobut-1-ene rings at group 6
 metalsElectronic supplementary information (ESI) available: an ORTEP
 representation and bond lengths and angles for 3a; crystal structure
 and refinement data, bond lengths and angles and an ORTEP
 representation of the molecular structure of Mo(CO)4(pip)2. See
 http://www.rsc.org/suppdata/dt/b3/b302554c/
;
_journal_issue 12
_journal_name_full 'Dalton Transactions'
_journal_page_first 2573
_journal_paper_doi 10.1039/b302554c
_journal_year 2003
_chemical_compound_source 'synthesis as described'
_chemical_formula_moiety 'C29 H33 N2 O4 P1 W1'
_chemical_formula_sum 'C29 H33 N2 O4 P W'
_chemical_formula_weight 688.39
_chemical_name_common '[W(CO)4{PPh2C(Ncy)(NHcy)}]'
_chemical_name_systematic
;
?
;
_space_group_IT_number 15
_symmetry_cell_setting monoclinic
_symmetry_Int_Tables_number 15
_symmetry_space_group_name_Hall '-C 2yc'
_symmetry_space_group_name_H-M 'C 1 2/c 1'
_atom_sites_solution_hydrogens geom
_atom_sites_solution_primary direct
_atom_sites_solution_secondary difmap
_audit_conform_dict_location ftp://ftp.iucr.org/pub/cif_core.dic
_audit_conform_dict_name cif_core.dic
_audit_conform_dict_version 2.2
_audit_creation_date 2002-10-19T11:20:42-00:00
_audit_creation_method 'WinGX routine CIF_UPDATE'
_cell_angle_alpha 90
_cell_angle_beta 118.084(1)
_cell_angle_gamma 90
_cell_formula_units_Z 8
_cell_length_a 32.0487(3)
_cell_length_b 9.4740(1)
_cell_length_c 21.3526(3)
_cell_measurement_reflns_used 17518
_cell_measurement_temperature 223(2)
_cell_measurement_theta_max 27.878
_cell_measurement_theta_min 3.705
_cell_measurement_wavelength 0.71073
_cell_volume 5719.93(13)
_computing_cell_refinement 'HKL Scalepack (Otwinowski & Minor 1997)'
_computing_data_collection 'Collect (Nonius BV, 1997-2000)'
_computing_data_reduction 'HKL Denzo and Scalepack (Otwinowski & Minor 1997)'
_computing_molecular_graphics 'Ortep-3 for Windows (Farrugia, 1997)'
_computing_publication_material 'WinGX publication routines (Farrugia, 1999)'
_computing_structure_refinement 'SHELXL-97 (Sheldrick, 1997)'
_computing_structure_solution 'SHELXS-97 (Sheldrick, 1997)'
_diffrn_ambient_temperature 223(2)
_diffrn_measured_fraction_theta_full 0.994
_diffrn_measured_fraction_theta_max 0.994
_diffrn_measurement_device '95mm CCD camera on \k-goniostat'
_diffrn_measurement_device_type KappaCCD
_diffrn_measurement_method CCD
_diffrn_radiation_monochromator graphite
_diffrn_radiation_probe x-ray
_diffrn_radiation_type MoK\a
_diffrn_radiation_wavelength 0.71073
_diffrn_reflns_av_R_equivalents 0.0418
_diffrn_reflns_av_unetI/netI 0.031
_diffrn_reflns_limit_h_max 32
_diffrn_reflns_limit_h_min -42
_diffrn_reflns_limit_k_max 10
_diffrn_reflns_limit_k_min -12
_diffrn_reflns_limit_l_max 28
_diffrn_reflns_limit_l_min -20
_diffrn_reflns_number 25963
_diffrn_reflns_theta_full 27.89
_diffrn_reflns_theta_max 27.89
_diffrn_reflns_theta_min 3.82
_exptl_absorpt_coefficient_mu 4.131
_exptl_absorpt_correction_T_max 0.6653
_exptl_absorpt_correction_T_min 0.3998
_exptl_absorpt_correction_type multi-scan
_exptl_absorpt_process_details
;
[c.f. r.h. blessing, acta cryst. (1995), a51, 33-38]
;
_exptl_crystal_colour yellow
_exptl_crystal_density_diffrn 1.599
_exptl_crystal_density_method 'not measured'
_exptl_crystal_description prism
_exptl_crystal_F_000 2736
_exptl_crystal_size_max 0.3
_exptl_crystal_size_mid 0.15
_exptl_crystal_size_min 0.05
_refine_diff_density_max 0.636
_refine_diff_density_min -1.506
_refine_diff_density_rms 0.094
_refine_ls_extinction_method none
_refine_ls_goodness_of_fit_ref 1.023
_refine_ls_hydrogen_treatment 'H on N2 refined; others riding'
_refine_ls_matrix_type full
_refine_ls_number_parameters 338
_refine_ls_number_reflns 6797
_refine_ls_number_restraints 0
_refine_ls_restrained_S_all 1.023
_refine_ls_R_factor_all 0.0268
_refine_ls_R_factor_gt 0.0221
_refine_ls_shift/su_max 0.003
_refine_ls_shift/su_mean 0
_refine_ls_structure_factor_coef Fsqd
_refine_ls_weighting_details 'calc w=1/[\s^2^(Fo^2^)+(0.0218P)^2^+9.5727P] where P=(Fo^2^+2Fc^2^)/3'
_refine_ls_weighting_scheme calc
_refine_ls_wR_factor_gt 0.0509
_refine_ls_wR_factor_ref 0.0529
_reflns_number_gt 6127
_reflns_number_total 6797
_reflns_threshold_expression >2sigma(I)
_cod_data_source_file b302554c.txt
_cod_data_source_block mpc-3a(oct1602)
_cod_original_cell_volume 5719.92(11)
_cod_original_sg_symbol_H-M C2/c
_cod_original_formula_sum 'C29 H33 N2 O4 P1 W1'
_cod_database_code 7012919

loop_
_symmetry_equiv_pos_as_xyz
'x, y, z'
'-x, y, -z+1/2'
'x+1/2, y+1/2, z'
'-x+1/2, y+1/2, -z+1/2'
'-x, -y, -z'
'x, -y, z-1/2'
'-x+1/2, -y+1/2, -z'
'x+1/2, -y+1/2, z-1/2'

loop_
_atom_site_label
_atom_site_type_symbol
_atom_site_fract_x
_atom_site_fract_y
_atom_site_fract_z
_atom_site_U_iso_or_equiv
_atom_site_adp_type
_atom_site_occupancy
_atom_site_symmetry_multiplicity
_atom_site_calc_flag
_atom_site_refinement_flags
_atom_site_disorder_assembly
_atom_site_disorder_group
W W 0.148956(3) 0.851330(9) 0.019179(5) 0.02158(4) Uani 1 1 d . . .
P P 0.12834(2) 0.76216(6) 0.11092(3) 0.02083(12) Uani 1 1 d . . .
O1 O 0.04829(9) 0.8578(3) -0.11630(15) 0.0630(8) Uani 1 1 d . . .
O2 O 0.25759(8) 0.8438(2) 0.13507(14) 0.0523(6) Uani 1 1 d . . .
O3 O 0.18350(9) 0.9158(3) -0.09280(13) 0.0649(7) Uani 1 1 d . . .
O4 O 0.13765(8) 1.17185(19) 0.03951(12) 0.0453(5) Uani 1 1 d . . .
N1 N 0.14453(7) 0.6108(2) 0.02876(10) 0.0220(4) Uani 1 1 d . . .
N2 N 0.11877(8) 0.4602(2) 0.09289(12) 0.0316(5) Uani 1 1 d . . .
H2 H 0.1203(11) 0.390(4) 0.0712(18) 0.042(9) Uiso 1 1 d . . .
C1 C 0.08332(10) 0.8523(3) -0.06535(16) 0.0336(6) Uani 1 1 d . . .
C2 C 0.21862(10) 0.8461(3) 0.09475(15) 0.0299(5) Uani 1 1 d . . .
C3 C 0.17113(10) 0.8895(3) -0.05195(16) 0.0363(6) Uani 1 1 d . . .
C4 C 0.14334(9) 1.0518(3) 0.03101(13) 0.0284(5) Uani 1 1 d . . .
C5 C 0.13013(8) 0.5852(2) 0.07534(12) 0.0219(4) Uani 1 1 d . . .
C6 C 0.17503(8) 0.7687(2) 0.20184(12) 0.0224(4) Uani 1 1 d . . .
C7 C 0.18188(10) 0.8966(3) 0.23824(14) 0.0319(5) Uani 1 1 d . . .
H7 H 0.1604 0.9711 0.2171 0.038 Uiso 1 1 calc R . .
C8 C 0.21983(10) 0.9145(3) 0.30468(15) 0.0372(6) Uani 1 1 d . . .
H8 H 0.2238 1.0002 0.329 0.045 Uiso 1 1 calc R . .
C9 C 0.25204(10) 0.8067(3) 0.33553(15) 0.0384(6) Uani 1 1 d . . .
H9 H 0.2779 0.8191 0.3809 0.046 Uiso 1 1 calc R . .
C10 C 0.24633(9) 0.6805(3) 0.29994(16) 0.0364(6) Uani 1 1 d . . .
H10 H 0.2687 0.6079 0.3208 0.044 Uiso 1 1 calc R . .
C11 C 0.20782(9) 0.6606(3) 0.23358(15) 0.0298(5) Uani 1 1 d . . .
H11 H 0.2038 0.574 0.2099 0.036 Uiso 1 1 calc R . .
C12 C 0.07339(8) 0.7871(2) 0.11513(14) 0.0266(5) Uani 1 1 d . . .
C13 C 0.03289(10) 0.8172(3) 0.05240(17) 0.0405(6) Uani 1 1 d . . .
H13 H 0.0346 0.8253 0.0098 0.049 Uiso 1 1 calc R . .
C14 C -0.01016(11) 0.8355(4) 0.0522(2) 0.0524(9) Uani 1 1 d . . .
H14 H -0.0376 0.8541 0.0094 0.063 Uiso 1 1 calc R . .
C15 C -0.01260(12) 0.8263(3) 0.1144(2) 0.0532(9) Uani 1 1 d . . .
H15 H -0.0417 0.8388 0.1143 0.064 Uiso 1 1 calc R . .
C16 C 0.02746(12) 0.7989(4) 0.1771(2) 0.0541(9) Uani 1 1 d . . .
H16 H 0.0257 0.7937 0.2197 0.065 Uiso 1 1 calc R . .
C17 C 0.07046(10) 0.7788(3) 0.17760(16) 0.0392(6) Uani 1 1 d . . .
H17 H 0.0977 0.7594 0.2205 0.047 Uiso 1 1 calc R . .
C18 C 0.15127(8) 0.4949(2) -0.01166(13) 0.0239(5) Uani 1 1 d . . .
H18 H 0.1545 0.406 0.0146 0.029 Uiso 1 1 calc R . .
C19 C 0.19605(9) 0.5154(3) -0.01784(15) 0.0324(6) Uani 1 1 d . . .
H19A H 0.2232 0.5233 0.0296 0.039 Uiso 1 1 calc R . .
H19B H 0.1938 0.603 -0.0437 0.039 Uiso 1 1 calc R . .
C20 C 0.20323(10) 0.3903(3) -0.05722(16) 0.0364(6) Uani 1 1 d . . .
H20A H 0.2318 0.4056 -0.062 0.044 Uiso 1 1 calc R . .
H20B H 0.2077 0.3039 -0.0295 0.044 Uiso 1 1 calc R . .
C21 C 0.16106(12) 0.3722(3) -0.13046(17) 0.0416(7) Uani 1 1 d . . .
H21A H 0.1656 0.2878 -0.1531 0.05 Uiso 1 1 calc R . .
H21B H 0.1588 0.4539 -0.16 0.05 Uiso 1 1 calc R . .
C22 C 0.11539(11) 0.3579(3) -0.12521(18) 0.0460(8) Uani 1 1 d . . .
H22A H 0.1161 0.2691 -0.1012 0.055 Uiso 1 1 calc R . .
H22B H 0.0885 0.3543 -0.1731 0.055 Uiso 1 1 calc R . .
C23 C 0.10849(9) 0.4807(3) -0.08442(15) 0.0378(6) Uani 1 1 d . . .
H23A H 0.104 0.5685 -0.1111 0.045 Uiso 1 1 calc R . .
H23B H 0.0801 0.4643 -0.0791 0.045 Uiso 1 1 calc R . .
C24 C 0.10541(9) 0.4329(2) 0.14852(13) 0.0273(5) Uani 1 1 d . . .
H24 H 0.1163 0.5134 0.182 0.033 Uiso 1 1 calc R . .
C25 C 0.05203(10) 0.4180(3) 0.11898(17) 0.0404(7) Uani 1 1 d . . .
H25A H 0.0365 0.5059 0.0953 0.049 Uiso 1 1 calc R . .
H25B H 0.0404 0.3421 0.0837 0.049 Uiso 1 1 calc R . .
C26 C 0.03939(13) 0.3853(4) 0.1777(2) 0.0556(9) Uani 1 1 d . . .
H26A H 0.005 0.3746 0.1573 0.067 Uiso 1 1 calc R . .
H26B H 0.0492 0.464 0.2114 0.067 Uiso 1 1 calc R . .
C27 C 0.06358(14) 0.2506(4) 0.2166(2) 0.0606(10) Uani 1 1 d . . .
H27A H 0.056 0.2336 0.2555 0.073 Uiso 1 1 calc R . .
H27B H 0.0517 0.1704 0.1839 0.073 Uiso 1 1 calc R . .
C28 C 0.11664(13) 0.2617(3) 0.24624(18) 0.0489(8) Uani 1 1 d . . .
H28A H 0.1312 0.1714 0.2679 0.059 Uiso 1 1 calc R . .
H28B H 0.1288 0.334 0.2835 0.059 Uiso 1 1 calc R . .
C29 C 0.13056(11) 0.2996(3) 0.18919(16) 0.0371(6) Uani 1 1 d . . .
H29A H 0.1226 0.2207 0.1558 0.045 Uiso 1 1 calc R . .
H29B H 0.1648 0.3141 0.2114 0.045 Uiso 1 1 calc R . .

loop_
_atom_site_aniso_label
_atom_site_aniso_U_11
_atom_site_aniso_U_22
_atom_site_aniso_U_33
_atom_site_aniso_U_23
_atom_site_aniso_U_13
_atom_site_aniso_U_12
W 0.02731(6) 0.01688(6) 0.02286(6) -0.00028(3) 0.01372(4) -0.00169(3)
P 0.0249(3) 0.0172(3) 0.0234(3) -0.0006(2) 0.0138(2) 0.0007(2)
O1 0.0448(14) 0.0650(17) 0.0482(16) -0.0047(11) -0.0037(12) 0.0064(11)
O2 0.0322(11) 0.0643(16) 0.0522(15) 0.0054(11) 0.0132(11) -0.0022(9)
O3 0.0697(16) 0.095(2) 0.0460(14) -0.0025(13) 0.0404(13) -0.0241(15)
O4 0.0617(14) 0.0193(10) 0.0543(14) -0.0024(8) 0.0269(12) 0.0004(8)
N1 0.0278(10) 0.0167(9) 0.0248(10) -0.0013(7) 0.0150(9) -0.0014(7)
N2 0.0528(14) 0.0183(10) 0.0360(13) -0.0040(9) 0.0311(11) -0.0063(9)
C1 0.0364(14) 0.0261(13) 0.0353(16) -0.0018(10) 0.0146(13) 0.0014(10)
C2 0.0311(13) 0.0278(13) 0.0354(15) 0.0009(10) 0.0194(12) -0.0013(10)
C3 0.0408(15) 0.0381(14) 0.0366(16) -0.0014(12) 0.0238(13) -0.0084(12)
C4 0.0340(13) 0.0240(12) 0.0276(13) -0.0008(10) 0.0148(11) -0.0044(10)
C5 0.0259(11) 0.0158(10) 0.0248(12) -0.0008(8) 0.0126(9) -0.0003(8)
C6 0.0264(11) 0.0221(11) 0.0226(12) -0.0018(9) 0.0149(9) -0.0020(9)
C7 0.0394(14) 0.0262(12) 0.0331(14) -0.0050(10) 0.0195(12) 0.0001(10)
C8 0.0449(16) 0.0373(15) 0.0337(15) -0.0142(11) 0.0222(13) -0.0108(12)
C9 0.0320(14) 0.0544(17) 0.0259(14) -0.0036(12) 0.0112(11) -0.0103(12)
C10 0.0276(13) 0.0398(15) 0.0378(16) 0.0047(12) 0.0120(12) 0.0027(11)
C11 0.0307(13) 0.0239(12) 0.0355(15) -0.0004(10) 0.0162(11) 0.0007(9)
C12 0.0283(12) 0.0190(11) 0.0378(14) -0.0002(9) 0.0201(11) 0.0022(9)
C13 0.0315(14) 0.0522(17) 0.0376(16) -0.0013(13) 0.0162(13) 0.0041(12)
C14 0.0278(15) 0.063(2) 0.061(2) 0.0007(16) 0.0166(15) 0.0051(13)
C15 0.0417(17) 0.0482(19) 0.086(3) 0.0088(17) 0.0435(19) 0.0096(14)
C16 0.0535(19) 0.065(2) 0.066(2) 0.0176(18) 0.0462(19) 0.0169(17)
C17 0.0395(15) 0.0450(17) 0.0439(17) 0.0101(13) 0.0286(13) 0.0101(12)
C18 0.0312(12) 0.0176(10) 0.0283(12) 0.0002(9) 0.0184(10) 0.0018(9)
C19 0.0302(13) 0.0297(13) 0.0411(16) -0.0049(11) 0.0199(12) 0.0005(10)
C20 0.0389(15) 0.0360(14) 0.0442(17) -0.0009(12) 0.0276(13) 0.0088(12)
C21 0.0567(19) 0.0404(16) 0.0377(17) -0.0054(12) 0.0305(15) 0.0097(13)
C22 0.0413(16) 0.0535(19) 0.0405(18) -0.0229(13) 0.0169(14) 0.0005(13)
C23 0.0304(13) 0.0455(16) 0.0342(15) -0.0128(12) 0.0125(11) 0.0040(11)
C24 0.0368(13) 0.0203(11) 0.0308(13) -0.0015(9) 0.0209(11) -0.0043(10)
C25 0.0364(15) 0.0329(15) 0.0517(19) 0.0007(12) 0.0204(13) -0.0067(11)
C26 0.054(2) 0.0478(19) 0.087(3) 0.0054(18) 0.051(2) -0.0065(15)
C27 0.078(2) 0.0456(19) 0.083(3) 0.0111(18) 0.058(2) -0.0110(17)
C28 0.075(2) 0.0344(16) 0.0439(18) 0.0074(13) 0.0339(16) -0.0019(14)
C29 0.0453(16) 0.0291(13) 0.0415(16) 0.0042(12) 0.0241(13) 0.0011(12)

loop_
_atom_type_symbol
_atom_type_description
_atom_type_scat_dispersion_real
_atom_type_scat_dispersion_imag
_atom_type_scat_source
C C 0.0033 0.0016 'International Tables Vol C Tables 4.2.6.8 and 6.1.1.4'
H H 0 0 'International Tables Vol C Tables 4.2.6.8 and 6.1.1.4'
N N 0.0061 0.0033 'International Tables Vol C Tables 4.2.6.8 and 6.1.1.4'
O O 0.0106 0.006 'International Tables Vol C Tables 4.2.6.8 and 6.1.1.4'
P P 0.1023 0.0942 'International Tables Vol C Tables 4.2.6.8 and 6.1.1.4'
W W -0.849 6.8722 'International Tables Vol C Tables 4.2.6.8 and 6.1.1.4'

loop_
_geom_angle_atom_site_label_1
_geom_angle_atom_site_label_2
_geom_angle_atom_site_label_3
_geom_angle
_geom_angle_site_symmetry_1
_geom_angle_site_symmetry_3
_geom_angle_publ_flag
C4 W C3 90.57(11) . . ?
C4 W C1 89.46(10) . . ?
C3 W C1 85.03(12) . . ?
C4 W C2 93.14(10) . . ?
C3 W C2 87.55(11) . . ?
C1 W C2 172.16(11) . . ?
C4 W N1 161.42(9) . . ?
C3 W N1 107.89(10) . . ?
C1 W N1 90.11(8) . . ?
C2 W N1 89.77(8) . . ?
C4 W P 98.90(8) . . ?
C3 W P 169.77(9) . . ?
C1 W P 98.82(9) . . ?
C2 W P 88.09(8) . . ?
N1 W P 62.84(5) . . ?
C6 P C12 105.85(11) . . ?
C6 P C5 107.52(10) . . ?
C12 P C5 110.80(10) . . ?
C6 P W 116.13(7) . . ?
C12 P W 128.00(8) . . ?
C5 P W 85.04(7) . . ?
C5 N1 C18 120.75(19) . . ?
C5 N1 W 108.17(15) . . ?
C18 N1 W 130.86(15) . . ?
C5 N2 C24 127.1(2) . . ?
O1 C1 W 173.8(3) . . ?
O2 C2 W 178.0(3) . . ?
O3 C3 W 177.8(3) . . ?
O4 C4 W 175.6(2) . . ?
N1 C5 N2 128.2(2) . . ?
N1 C5 P 103.61(16) . . ?
N2 C5 P 128.22(18) . . ?
C11 C6 C7 118.8(2) . . ?
C11 C6 P 123.36(18) . . ?
C7 C6 P 117.33(18) . . ?
C8 C7 C6 120.6(3) . . ?
C7 C8 C9 120.1(3) . . ?
C8 C9 C10 120.1(3) . . ?
C9 C10 C11 120.3(3) . . ?
C10 C11 C6 120.1(2) . . ?
C17 C12 C13 119.1(2) . . ?
C17 C12 P 123.1(2) . . ?
C13 C12 P 117.8(2) . . ?
C12 C13 C14 120.4(3) . . ?
C15 C14 C13 120.0(3) . . ?
C14 C15 C16 120.2(3) . . ?
C15 C16 C17 120.2(3) . . ?
C12 C17 C16 120.2(3) . . ?
N1 C18 C19 111.20(19) . . ?
N1 C18 C23 110.76(19) . . ?
C19 C18 C23 111.0(2) . . ?
C18 C19 C20 110.0(2) . . ?
C21 C20 C19 111.2(2) . . ?
C20 C21 C22 110.7(2) . . ?
C21 C22 C23 112.0(2) . . ?
C18 C23 C22 110.3(2) . . ?
N2 C24 C25 112.4(2) . . ?
N2 C24 C29 109.2(2) . . ?
C25 C24 C29 110.3(2) . . ?
C26 C25 C24 111.1(3) . . ?
C25 C26 C27 110.9(3) . . ?
C28 C27 C26 110.7(3) . . ?
C27 C28 C29 112.1(3) . . ?
C28 C29 C24 111.9(2) . . ?

loop_
_geom_bond_atom_site_label_1
_geom_bond_atom_site_label_2
_geom_bond_distance
_geom_bond_site_symmetry_2
_geom_bond_publ_flag
W C4 1.936(3) . ?
W C3 1.990(3) . ?
W C1 2.027(3) . ?
W C2 2.049(3) . ?
W N1 2.299(2) . ?
W P 2.4913(6) . ?
P C6 1.810(2) . ?
P C12 1.821(2) . ?
P C5 1.853(2) . ?
O1 C1 1.139(4) . ?
O2 C2 1.135(3) . ?
O3 C3 1.143(3) . ?
O4 C4 1.179(3) . ?
N1 C5 1.301(3) . ?
N1 C18 1.474(3) . ?
N2 C5 1.343(3) . ?
N2 C24 1.463(3) . ?
C6 C11 1.393(3) . ?
C6 C7 1.400(3) . ?
C7 C8 1.377(4) . ?
C8 C9 1.379(4) . ?
C9 C10 1.382(4) . ?
C10 C11 1.386(4) . ?
C12 C17 1.383(4) . ?
C12 C13 1.387(4) . ?
C13 C14 1.388(4) . ?
C14 C15 1.370(5) . ?
C15 C16 1.374(5) . ?
C16 C17 1.386(4) . ?
C18 C19 1.514(3) . ?
C18 C23 1.519(3) . ?
C19 C20 1.532(4) . ?
C20 C21 1.520(4) . ?
C21 C22 1.526(4) . ?
C22 C23 1.531(4) . ?
C24 C25 1.526(4) . ?
C24 C29 1.530(4) . ?
C25 C26 1.521(5) . ?
C26 C27 1.521(5) . ?
C27 C28 1.513(5) . ?
C28 C29 1.524(4) . ?
